data_7126816
loop_
_publ_author_name
'Rowland, Casey A.'
'Lorzing, Gregory R.'
'Bhattacharjee, Rameswar'
'Caratzoulas, Stavros'
'Yap, Glenn P. A.'
'Bloch, Eric D.'

_publ_section_title
;
 Design and synthesis of aryl-functionalized carbazole-based porous
 coordination cages.
;
_journal_issue 65
_journal_name_full 'Chemical communications (Cambridge, England)'
_journal_page_first 9352
_journal_page_last 9355
_journal_paper_doi 10.1039/d0cc03910a
_journal_volume 56
_journal_year 2020
_chemical_formula_sum 'C204 H162 Cu12 N12 O48'
_chemical_formula_weight 4311.93
_space_group_crystal_system trigonal
_space_group_IT_number 148
_space_group_name_Hall '-R 3'
_space_group_name_H-M_alt 'R -3 :H'
_atom_sites_solution_hydrogens geom
_audit_creation_method SHELXL-2017/1
_audit_update_record
;
2019-07-17 deposited with the CCDC.	2020-07-03 downloaded from the CCDC.
;
_cell_angle_alpha 90
_cell_angle_beta 90
_cell_angle_gamma 120
_cell_formula_units_Z 3
_cell_length_a 21.265(2)
_cell_length_b 21.265(2)
_cell_length_c 69.250(8)
_cell_measurement_reflns_used 695
_cell_measurement_temperature 200(2)
_cell_measurement_theta_max 39.42
_cell_measurement_theta_min 2.48
_cell_volume 27119(5)
_computing_cell_refinement 'Bruker SAINT'
_computing_data_collection 'Bruker APEX2'
_computing_data_reduction 'Bruker SAINT'
_computing_molecular_graphics 'Bruker SHELXTL'
_computing_publication_material 'Bruker SHELXTL'
_computing_structure_refinement 'SHELXL-2017/1 (Sheldrick, 2017)'
_computing_structure_solution 'SHELXT 2014/4 (Sheldrick, 2014)'
_diffrn_ambient_temperature 200(2)
_diffrn_detector_area_resol_mean 8.33
_diffrn_measured_fraction_theta_full 0.979
_diffrn_measured_fraction_theta_max 0.979
_diffrn_measurement_device_type 'Bruker AXS APEX diffractometer'
_diffrn_measurement_method '\f and \w scans'
_diffrn_radiation_type CuK\a
_diffrn_radiation_wavelength 1.54178
_diffrn_reflns_av_R_equivalents 0.1252
_diffrn_reflns_av_unetI/netI 0.1441
_diffrn_reflns_Laue_measured_fraction_full 0.979
_diffrn_reflns_Laue_measured_fraction_max 0.979
_diffrn_reflns_limit_h_max 14
_diffrn_reflns_limit_h_min -12
_diffrn_reflns_limit_k_max 14
_diffrn_reflns_limit_k_min -13
_diffrn_reflns_limit_l_max 42
_diffrn_reflns_limit_l_min -46
_diffrn_reflns_number 5456
_diffrn_reflns_point_group_measured_fraction_full 0.979
_diffrn_reflns_point_group_measured_fraction_max 0.979
_diffrn_reflns_theta_full 32.479
_diffrn_reflns_theta_max 32.479
_diffrn_reflns_theta_min 1.914
_exptl_absorpt_coefficient_mu 1.115
_exptl_absorpt_correction_T_max 0.7499
_exptl_absorpt_correction_T_min 0.5621
_exptl_absorpt_correction_type multi-scan
_exptl_absorpt_process_details 'APEX3 (Bruker, 2007)'
_exptl_crystal_colour green
_exptl_crystal_density_diffrn 0.792
_exptl_crystal_description plate
_exptl_crystal_F_000 6606
_exptl_crystal_size_max 0.190
_exptl_crystal_size_mid 0.136
_exptl_crystal_size_min 0.052
_refine_diff_density_max 0.246
_refine_diff_density_min -0.259
_refine_diff_density_rms 0.060
_refine_ls_extinction_method none
_refine_ls_goodness_of_fit_ref 1.151
_refine_ls_hydrogen_treatment constr
_refine_ls_matrix_type full
_refine_ls_number_parameters 419
_refine_ls_number_reflns 2107
_refine_ls_number_restraints 765
_refine_ls_restrained_S_all 0.989
_refine_ls_R_factor_all 0.1543
_refine_ls_R_factor_gt 0.0880
_refine_ls_shift/su_max 0.000
_refine_ls_shift/su_mean 0.000
_refine_ls_structure_factor_coef Fsqd
_refine_ls_weighting_details 'w=1/[\s^2^(Fo^2^)+(0.1348P)^2^] where P=(Fo^2^+2Fc^2^)/3'
_refine_ls_weighting_scheme calc
_refine_ls_wR_factor_gt 0.2481
_refine_ls_wR_factor_ref 0.2803
_reflns_Friedel_coverage 0.000
_reflns_number_gt 1021
_reflns_number_total 2107
_reflns_threshold_expression 'I > 2\s(I)'
_cod_data_source_file d0cc03910a2.cif
_cod_data_source_block eric136_sq
_cod_depositor_comments 'Adding full bibliography for 7126816--7126823.cif.'
_cod_original_cell_volume 27119(6)
_cod_database_code 7126816
_shelx_shelxl_version_number 2017/1
_shelx_space_group_comment
; 
The symmetry employed for this shelxl refinement is uniquely defined 
by the following loop, which should always be used as a source of 
symmetry information in preference to the above space-group names. 
They are only intended as comments. 
;
_shelx_estimated_absorpt_t_min 0.816
_shelx_estimated_absorpt_t_max 0.944

loop_
_space_group_symop_operation_xyz
'x, y, z'
'-y, x-y, z'
'-x+y, -x, z'
'x+2/3, y+1/3, z+1/3'
'-y+2/3, x-y+1/3, z+1/3'
'-x+y+2/3, -x+1/3, z+1/3'
'x+1/3, y+2/3, z+2/3'
'-y+1/3, x-y+2/3, z+2/3'
'-x+y+1/3, -x+2/3, z+2/3'
'-x, -y, -z'
'y, -x+y, -z'
'x-y, x, -z'
'-x+2/3, -y+1/3, -z+1/3'
'y+2/3, -x+y+1/3, -z+1/3'
'x-y+2/3, x+1/3, -z+1/3'
'-x+1/3, -y+2/3, -z+2/3'
'y+1/3, -x+y+2/3, -z+2/3'
'x-y+1/3, x+2/3, -z+2/3'

loop_
_atom_site_label
_atom_site_type_symbol
_atom_site_fract_x
_atom_site_fract_y
_atom_site_fract_z
_atom_site_U_iso_or_equiv
_atom_site_adp_type
_atom_site_occupancy
_atom_site_site_symmetry_order
_atom_site_calc_flag
_atom_site_refinement_flags_posn
_atom_site_refinement_flags_adp
_atom_site_refinement_flags_occupancy
_atom_site_disorder_assembly
_atom_site_disorder_group
Cu1 Cu 0.4289(2) 0.4626(2) 0.60780(6) 0.0730(18) Uani 1 1 d . U . . .
Cu2 Cu 0.4649(2) 0.3842(2) 0.58660(7) 0.088(2) Uani 1 1 d . . . . .
O1 O 0.4864(9) 0.5413(9) 0.5896(3) 0.077(4) Uani 1 1 d D U . . .
O2 O 0.5173(9) 0.4758(9) 0.5710(3) 0.084(5) Uani 1 1 d D U . . .
O3 O 0.5735(10) 0.9187(9) 0.5897(3) 0.087(5) Uani 1 1 d D U . . .
O4 O 0.6407(10) 1.0170(10) 0.5726(3) 0.091(6) Uani 1 1 d D U . . .
N1 N 0.6901(12) 0.7805(12) 0.5314(3) 0.100(5) Uani 1 1 d D U . . .
C1 C 0.5167(15) 0.5325(16) 0.5771(4) 0.077(5) Uani 1 1 d D U . . .
C2 C 0.6146(15) 0.7237(16) 0.5555(4) 0.087(5) Uani 1 1 d D U . . .
C3 C 0.5684(13) 0.6613(13) 0.5674(4) 0.081(6) Uani 1 1 d D U . . .
H3 H 0.543155 0.666472 0.578020 0.098 Uiso 1 1 calc R U . . .
C4 C 0.5608(14) 0.5944(14) 0.5632(4) 0.079(5) Uani 1 1 d D U . . .
C5 C 0.5981(14) 0.5847(14) 0.5467(4) 0.090(6) Uani 1 1 d D U . . .
H5 H 0.592944 0.538673 0.543784 0.108 Uiso 1 1 calc R U . . .
C6 C 0.6425(14) 0.6471(14) 0.5352(4) 0.093(6) Uani 1 1 d D U . . .
H6 H 0.668553 0.642872 0.524616 0.111 Uiso 1 1 calc R U . . .
C7 C 0.6481(15) 0.7108(16) 0.5390(4) 0.094(5) Uani 1 1 d D U . . .
C8 C 0.6336(15) 0.7932(15) 0.5549(4) 0.092(5) Uani 1 1 d D U . . .
C9 C 0.6160(14) 0.8378(13) 0.5671(4) 0.092(6) Uani 1 1 d D U . . .
H9 H 0.587672 0.814614 0.578222 0.110 Uiso 1 1 calc R U . . .
C10 C 0.6355(15) 0.9102(14) 0.5646(4) 0.086(5) Uani 1 1 d D U . . .
C11 C 0.6873(15) 0.9476(14) 0.5490(4) 0.090(6) Uani 1 1 d D U . . .
H11 H 0.707097 0.998157 0.546799 0.109 Uiso 1 1 calc R U . . .
C12 C 0.7058(15) 0.9077(14) 0.5380(4) 0.102(6) Uani 1 1 d D U . . .
H12 H 0.736958 0.931830 0.527422 0.122 Uiso 1 1 calc R U . . .
C13 C 0.6858(15) 0.8391(16) 0.5403(4) 0.096(5) Uani 1 1 d D U . . .
C14 C 0.6185(17) 0.9582(17) 0.5761(5) 0.086(6) Uani 1 1 d D U . . .
C15 C 0.7461(15) 0.8026(15) 0.5136(4) 0.113(7) Uani 1 1 d D U . . .
H15 H 0.771975 0.856855 0.513127 0.136 Uiso 1 1 calc R U . . .
C16 C 0.7045(16) 0.7783(16) 0.4950(4) 0.137(10) Uani 1 1 d D U . . .
H16A H 0.736826 0.804413 0.484225 0.205 Uiso 1 1 calc R U . . .
H16B H 0.664460 0.788709 0.495367 0.205 Uiso 1 1 calc R U . . .
H16C H 0.684850 0.726030 0.493397 0.205 Uiso 1 1 calc R U . . .
C17 C 0.7999(14) 0.7854(16) 0.5180(4) 0.133(9) Uani 1 1 d D U . . .
H17A H 0.839209 0.807844 0.508531 0.199 Uiso 1 1 calc R U . . .
H17B H 0.779006 0.732563 0.517765 0.199 Uiso 1 1 calc R U . . .
H17C H 0.819303 0.803708 0.530955 0.199 Uiso 1 1 calc R U . . .
O5 O 0.5176(9) 0.4868(8) 0.6221(3) 0.075(4) Uani 1 1 d D U . . .
O6 O 0.5492(9) 0.4185(9) 0.6051(3) 0.089(5) Uani 1 1 d D U . . .
O7 O 0.6732(9) 0.7110(9) 0.7104(3) 0.085(5) Uani 1 1 d D U . . .
O8 O 0.7701(10) 0.7403(10) 0.7289(3) 0.094(6) Uani 1 1 d D U . . .
N2 N 0.7866(11) 0.5297(12) 0.6687(3) 0.094(5) Uani 1 1 d D U . . .
C18 C 0.5565(15) 0.4651(15) 0.6180(4) 0.078(5) Uani 1 1 d D U . . .
C19 C 0.6934(15) 0.5403(13) 0.6591(4) 0.080(5) Uani 1 1 d D U . . .
C20 C 0.6368(13) 0.5275(13) 0.6457(4) 0.079(5) Uani 1 1 d D U . . .
H20 H 0.611028 0.553019 0.647164 0.095 Uiso 1 1 calc R U . . .
C21 C 0.6193(14) 0.4800(13) 0.6309(4) 0.077(5) Uani 1 1 d D U . . .
C22 C 0.6669(13) 0.4514(12) 0.6252(4) 0.083(6) Uani 1 1 d D U . . .
H22 H 0.659663 0.424856 0.613629 0.099 Uiso 1 1 calc R U . . .
C23 C 0.7242(14) 0.4659(13) 0.6382(4) 0.084(5) Uani 1 1 d D U . . .
H23 H 0.754472 0.445773 0.635731 0.101 Uiso 1 1 calc R U . . .
C24 C 0.7361(15) 0.5074(15) 0.6537(5) 0.087(5) Uani 1 1 d D U . . .
C25 C 0.7261(14) 0.5808(14) 0.6742(4) 0.088(5) Uani 1 1 d D U . . .
C26 C 0.7092(14) 0.6247(14) 0.6867(4) 0.092(5) Uani 1 1 d D U . . .
H26 H 0.667114 0.626985 0.683254 0.110 Uiso 1 1 calc R U . . .
C27 C 0.7461(14) 0.6648(15) 0.7033(4) 0.090(5) Uani 1 1 d D U . . .
C28 C 0.8078(13) 0.6574(14) 0.7098(4) 0.092(6) Uani 1 1 d D U . . .
H28A H 0.851895 0.706052 0.709835 0.111 Uiso 1 1 calc R U . . .
H28B H 0.798761 0.639496 0.723302 0.111 Uiso 1 1 calc R U . . .
C29 C 0.8213(15) 0.6118(14) 0.6989(4) 0.097(6) Uani 1 1 d D U . . .
H29 H 0.859120 0.603829 0.703273 0.117 Uiso 1 1 calc R U . . .
C30 C 0.7869(15) 0.5777(15) 0.6830(4) 0.093(5) Uani 1 1 d D U . . .
C31 C 0.7332(17) 0.7127(16) 0.7163(5) 0.089(6) Uani 1 1 d D U . . .
C32 C 0.8315(14) 0.4896(15) 0.6729(4) 0.101(6) Uani 1 1 d D U . . .
H32 H 0.823017 0.462371 0.660457 0.121 Uiso 1 1 calc R U . . .
C33 C 0.7937(14) 0.4289(13) 0.6863(4) 0.111(9) Uani 1 1 d D U . . .
H33A H 0.815019 0.397353 0.685570 0.167 Uiso 1 1 calc R U . . .
H33B H 0.742168 0.400971 0.682829 0.167 Uiso 1 1 calc R U . . .
H33C H 0.798625 0.447592 0.699464 0.167 Uiso 1 1 calc R U . . .
C34 C 0.9050(13) 0.5362(14) 0.6716(4) 0.122(9) Uani 1 1 d D U . . .
H34A H 0.930689 0.515047 0.678280 0.147 Uiso 1 1 calc R U . . .
H34B H 0.917281 0.582664 0.677585 0.147 Uiso 1 1 calc R U . . .
H34C H 0.919566 0.544070 0.657969 0.147 Uiso 1 1 calc R U . . .

loop_
_atom_site_aniso_label
_atom_site_aniso_U_11
_atom_site_aniso_U_22
_atom_site_aniso_U_33
_atom_site_aniso_U_23
_atom_site_aniso_U_13
_atom_site_aniso_U_12
Cu1 0.064(3) 0.055(3) 0.105(4) -0.018(3) -0.001(3) 0.033(3)
Cu2 0.083(4) 0.074(4) 0.120(5) -0.024(3) 0.016(3) 0.049(3)
O1 0.067(8) 0.063(7) 0.105(9) -0.010(7) 0.007(6) 0.035(6)
O2 0.074(10) 0.062(9) 0.111(11) -0.014(9) 0.009(8) 0.030(8)
O3 0.095(11) 0.046(10) 0.116(13) 0.019(9) 0.008(9) 0.033(9)
O4 0.107(11) 0.044(10) 0.124(14) 0.019(10) 0.019(10) 0.040(10)
N1 0.109(10) 0.075(10) 0.123(11) 0.011(9) 0.020(8) 0.051(9)
C1 0.071(8) 0.060(8) 0.109(9) -0.008(8) 0.006(7) 0.040(8)
C2 0.090(9) 0.063(9) 0.118(11) 0.008(9) 0.013(8) 0.046(9)
C3 0.081(10) 0.062(10) 0.112(11) 0.006(9) 0.007(9) 0.043(9)
C4 0.075(9) 0.060(9) 0.112(10) -0.003(9) 0.012(8) 0.040(8)
C5 0.088(11) 0.062(10) 0.113(12) -0.001(10) 0.017(9) 0.032(9)
C6 0.096(11) 0.066(11) 0.115(12) 0.003(10) 0.018(9) 0.039(10)
C7 0.099(10) 0.070(10) 0.118(11) 0.007(9) 0.015(8) 0.046(9)
C8 0.097(10) 0.064(10) 0.122(11) 0.011(9) 0.017(8) 0.046(9)
C9 0.097(10) 0.059(10) 0.120(12) 0.012(10) 0.014(9) 0.039(10)
C10 0.098(10) 0.050(10) 0.118(12) 0.017(9) 0.007(8) 0.042(9)
C11 0.103(11) 0.059(11) 0.119(13) 0.012(10) 0.017(9) 0.047(10)
C12 0.115(11) 0.064(11) 0.122(12) 0.017(10) 0.017(9) 0.042(10)
C13 0.108(10) 0.065(10) 0.121(11) 0.014(9) 0.018(8) 0.047(9)
C14 0.097(10) 0.047(10) 0.117(12) 0.019(10) 0.012(8) 0.039(9)
C15 0.118(13) 0.098(12) 0.132(14) 0.011(11) 0.020(10) 0.061(10)
C16 0.15(2) 0.127(19) 0.130(17) 0.018(18) 0.017(15) 0.071(17)
C17 0.126(18) 0.133(19) 0.17(2) 0.010(17) 0.026(15) 0.086(15)
O5 0.058(7) 0.058(7) 0.120(8) -0.013(6) 0.005(7) 0.038(6)
O6 0.064(9) 0.078(11) 0.133(12) -0.014(8) 0.009(9) 0.042(8)
O7 0.059(11) 0.064(10) 0.127(14) 0.014(9) -0.011(10) 0.028(9)
O8 0.073(11) 0.066(11) 0.132(14) -0.004(9) -0.029(10) 0.025(9)
N2 0.075(9) 0.068(10) 0.148(12) 0.003(8) -0.010(9) 0.042(8)
C18 0.062(8) 0.058(9) 0.129(10) -0.006(7) 0.008(8) 0.040(7)
C19 0.064(9) 0.050(9) 0.142(11) 0.001(8) -0.003(8) 0.042(8)
C20 0.063(10) 0.047(10) 0.135(12) 0.006(9) 0.002(8) 0.033(8)
C21 0.061(9) 0.050(9) 0.132(11) 0.002(8) 0.006(8) 0.037(8)
C22 0.063(10) 0.053(10) 0.140(12) 0.000(9) 0.000(9) 0.035(9)
C23 0.067(10) 0.056(10) 0.145(13) -0.002(9) -0.005(9) 0.042(9)
C24 0.067(9) 0.061(9) 0.146(12) -0.004(8) -0.007(8) 0.041(8)
C25 0.069(9) 0.056(9) 0.144(12) -0.004(8) -0.006(8) 0.034(8)
C26 0.071(10) 0.059(10) 0.144(13) 0.001(9) -0.007(9) 0.032(9)
C27 0.067(10) 0.060(9) 0.139(12) 0.001(8) -0.014(9) 0.029(8)
C28 0.070(11) 0.060(11) 0.145(13) 0.006(9) -0.011(10) 0.030(9)
C29 0.076(10) 0.061(11) 0.146(13) 0.003(9) -0.012(10) 0.028(9)
C30 0.075(9) 0.059(10) 0.146(12) 0.000(8) -0.010(9) 0.035(8)
C31 0.065(11) 0.065(9) 0.132(13) 0.003(8) -0.020(10) 0.029(9)
C32 0.077(12) 0.080(12) 0.156(14) 0.011(11) -0.010(11) 0.047(10)
C33 0.101(18) 0.067(17) 0.17(2) 0.021(14) 0.001(16) 0.048(14)
C34 0.080(15) 0.117(19) 0.16(2) 0.036(17) 0.021(17) 0.045(14)

loop_
_atom_type_symbol
_atom_type_description
_atom_type_scat_dispersion_real
_atom_type_scat_dispersion_imag
_atom_type_scat_source
C C 0.0181 0.0091 'International Tables Vol C Tables 4.2.6.8 and 6.1.1.4'
H H 0.0000 0.0000 'International Tables Vol C Tables 4.2.6.8 and 6.1.1.4'
Cu Cu -1.9646 0.5888 'International Tables Vol C Tables 4.2.6.8 and 6.1.1.4'
N N 0.0311 0.0180 'International Tables Vol C Tables 4.2.6.8 and 6.1.1.4'
O O 0.0492 0.0322 'International Tables Vol C Tables 4.2.6.8 and 6.1.1.4'

loop_
_geom_angle_atom_site_label_1
_geom_angle_atom_site_label_2
_geom_angle_atom_site_label_3
_geom_angle
_geom_angle_site_symmetry_1
_geom_angle_site_symmetry_3
_geom_angle_publ_flag
O5 Cu1 O1 89.6(7) . . ?
O5 Cu1 O7 88.7(7) . 14_456 ?
O1 Cu1 O7 167.8(7) . 14_456 ?
O5 Cu1 O3 168.0(7) . 3_565 ?
O1 Cu1 O3 88.9(7) . 3_565 ?
O7 Cu1 O3 90.4(7) 14_456 3_565 ?
O5 Cu1 Cu2 84.3(5) . . ?
O1 Cu1 Cu2 85.7(5) . . ?
O7 Cu1 Cu2 82.1(5) 14_456 . ?
O3 Cu1 Cu2 83.7(5) 3_565 . ?
O4 Cu2 O8 88.7(8) 3_565 14_456 ?
O4 Cu2 O2 89.3(8) 3_565 . ?
O8 Cu2 O2 170.2(8) 14_456 . ?
O4 Cu2 O6 168.6(8) 3_565 . ?
O8 Cu2 O6 88.3(8) 14_456 . ?
O2 Cu2 O6 91.7(7) . . ?
O4 Cu2 Cu1 84.3(5) 3_565 . ?
O8 Cu2 Cu1 87.0(5) 14_456 . ?
O2 Cu2 Cu1 83.2(5) . . ?
O6 Cu2 Cu1 84.5(5) . . ?
C1 O1 Cu1 121(2) . . ?
C1 O2 Cu2 118.2(18) . . ?
C14 O3 Cu1 118.1(18) . 2_665 ?
C14 O4 Cu2 124(2) . 2_665 ?
C7 N1 C13 119(2) . . ?
C7 N1 C15 126(2) . . ?
C13 N1 C15 116(2) . . ?
O1 C1 O2 132(3) . . ?
O1 C1 C4 119(3) . . ?
O2 C1 C4 108(2) . . ?
C8 C2 C7 106(3) . . ?
C8 C2 C3 137(3) . . ?
C7 C2 C3 117(3) . . ?
C4 C3 C2 120(2) . . ?
C4 C3 H3 119.9 . . ?
C2 C3 H3 119.9 . . ?
C3 C4 C5 121(2) . . ?
C3 C4 C1 118(3) . . ?
C5 C4 C1 121(2) . . ?
C6 C5 C4 117(2) . . ?
C6 C5 H5 121.4 . . ?
C4 C5 H5 121.4 . . ?
C7 C6 C5 121(3) . . ?
C7 C6 H6 119.3 . . ?
C5 C6 H6 119.3 . . ?
C6 C7 N1 134(3) . . ?
C6 C7 C2 123(3) . . ?
N1 C7 C2 102(3) . . ?
C2 C8 C9 133(3) . . ?
C2 C8 C13 118(3) . . ?
C9 C8 C13 109(2) . . ?
C10 C9 C8 128(3) . . ?
C10 C9 H9 115.9 . . ?
C8 C9 H9 115.9 . . ?
C9 C10 C11 115(2) . . ?
C9 C10 C14 131(3) . . ?
C11 C10 C14 114(3) . . ?
C12 C11 C10 117(2) . . ?
C12 C11 H11 121.5 . . ?
C10 C11 H11 121.5 . . ?
C13 C12 C11 127(3) . . ?
C13 C12 H12 116.3 . . ?
C11 C12 H12 116.3 . . ?
C12 C13 N1 142(3) . . ?
C12 C13 C8 123(3) . . ?
N1 C13 C8 94(2) . . ?
O4 C14 O3 130(3) . . ?
O4 C14 C10 122(3) . . ?
O3 C14 C10 108(3) . . ?
C17 C15 C16 121(3) . . ?
C17 C15 N1 110(2) . . ?
C16 C15 N1 109(2) . . ?
C17 C15 H15 105.0 . . ?
C16 C15 H15 105.0 . . ?
N1 C15 H15 105.0 . . ?
C15 C16 H16A 109.5 . . ?
C15 C16 H16B 109.5 . . ?
H16A C16 H16B 109.5 . . ?
C15 C16 H16C 109.5 . . ?
H16A C16 H16C 109.5 . . ?
H16B C16 H16C 109.5 . . ?
C15 C17 H17A 109.5 . . ?
C15 C17 H17B 109.5 . . ?
H17A C17 H17B 109.5 . . ?
C15 C17 H17C 109.5 . . ?
H17A C17 H17C 109.5 . . ?
H17B C17 H17C 109.5 . . ?
C18 O5 Cu1 124(2) . . ?
C18 O6 Cu2 117.5(18) . . ?
C31 O7 Cu1 119.8(19) . 15_556 ?
C31 O8 Cu2 119(2) . 15_556 ?
C24 N2 C30 119(2) . . ?
C24 N2 C32 121(2) . . ?
C30 N2 C32 118(2) . . ?
O5 C18 O6 130(3) . . ?
O5 C18 C21 120(3) . . ?
O6 C18 C21 109(2) . . ?
C25 C19 C20 139(3) . . ?
C25 C19 C24 106(3) . . ?
C20 C19 C24 114(3) . . ?
C21 C20 C19 122(2) . . ?
C21 C20 H20 119.2 . . ?
C19 C20 H20 119.2 . . ?
C20 C21 C22 121(2) . . ?
C20 C21 C18 119(3) . . ?
C22 C21 C18 118(2) . . ?
C23 C22 C21 116(2) . . ?
C23 C22 H22 122.1 . . ?
C21 C22 H22 122.1 . . ?
C24 C23 C22 121(3) . . ?
C24 C23 H23 119.6 . . ?
C22 C23 H23 119.6 . . ?
C23 C24 N2 133(3) . . ?
C23 C24 C19 125(3) . . ?
N2 C24 C19 102(3) . . ?
C19 C25 C26 133(3) . . ?
C19 C25 C30 119(3) . . ?
C26 C25 C30 107(2) . . ?
C27 C26 C25 129(3) . . ?
C27 C26 H26 115.3 . . ?
C25 C26 H26 115.3 . . ?
C26 C27 C28 116(2) . . ?
C26 C27 C31 132(3) . . ?
C28 C27 C31 112(3) . . ?
C29 C28 C27 115(2) . . ?
C29 C28 H28A 108.5 . . ?
C27 C28 H28A 108.5 . . ?
C29 C28 H28B 108.5 . . ?
C27 C28 H28B 108.5 . . ?
H28A C28 H28B 107.5 . . ?
C30 C29 C28 127(3) . . ?
C30 C29 H29 116.7 . . ?
C28 C29 H29 116.7 . . ?
C29 C30 N2 141(3) . . ?
C29 C30 C25 125(3) . . ?
N2 C30 C25 93(2) . . ?
O8 C31 O7 132(3) . . ?
O8 C31 C27 121(3) . . ?
O7 C31 C27 107(2) . . ?
C34 C32 C33 127(3) . . ?
C34 C32 N2 112(2) . . ?
C33 C32 N2 112(2) . . ?
C34 C32 H32 100.0 . . ?
C33 C32 H32 100.0 . . ?
N2 C32 H32 100.0 . . ?
C32 C33 H33A 109.5 . . ?
C32 C33 H33B 109.5 . . ?
H33A C33 H33B 109.5 . . ?
C32 C33 H33C 109.5 . . ?
H33A C33 H33C 109.5 . . ?
H33B C33 H33C 109.5 . . ?
C32 C34 H34A 109.5 . . ?
C32 C34 H34B 109.5 . . ?
H34A C34 H34B 109.5 . . ?
C32 C34 H34C 109.5 . . ?
H34A C34 H34C 109.5 . . ?
H34B C34 H34C 109.5 . . ?

loop_
_geom_bond_atom_site_label_1
_geom_bond_atom_site_label_2
_geom_bond_distance
_geom_bond_site_symmetry_2
_geom_bond_publ_flag
Cu1 O5 1.956(18) . ?
Cu1 O1 1.961(18) . ?
Cu1 O7 1.986(18) 14_456 ?
Cu1 O3 1.989(18) 3_565 ?
Cu1 Cu2 2.606(5) . ?
Cu2 O4 1.944(19) 3_565 ?
Cu2 O8 1.97(2) 14_456 ?
Cu2 O2 2.008(18) . ?
Cu2 O6 2.020(18) . ?
O1 C1 1.15(2) . ?
O2 C1 1.28(2) . ?
O3 C14 1.30(3) . ?
O4 C14 1.12(2) . ?
N1 C7 1.39(3) . ?
N1 C13 1.43(3) . ?
N1 C15 1.62(3) . ?
C1 C4 1.51(3) . ?
C2 C8 1.32(3) . ?
C2 C7 1.45(3) . ?
C2 C3 1.45(3) . ?
C3 C4 1.38(2) . ?
C3 H3 0.9500 . ?
C4 C5 1.47(3) . ?
C5 C6 1.43(2) . ?
C5 H5 0.9500 . ?
C6 C7 1.33(3) . ?
C6 H6 0.9500 . ?
C8 C9 1.45(3) . ?
C8 C13 1.46(3) . ?
C9 C10 1.39(3) . ?
C9 H9 0.9500 . ?
C10 C11 1.46(3) . ?
C10 C14 1.48(3) . ?
C11 C12 1.34(3) . ?
C11 H11 0.9500 . ?
C12 C13 1.31(3) . ?
C12 H12 0.9500 . ?
C15 C17 1.40(3) . ?
C15 C16 1.50(3) . ?
C15 H15 1.0000 . ?
C16 H16A 0.9800 . ?
C16 H16B 0.9800 . ?
C16 H16C 0.9800 . ?
C17 H17A 0.9800 . ?
C17 H17B 0.9800 . ?
C17 H17C 0.9800 . ?
O5 C18 1.17(2) . ?
O6 C18 1.29(2) . ?
O7 C31 1.32(3) . ?
O8 C31 1.12(2) . ?
N2 C24 1.40(3) . ?
N2 C30 1.41(3) . ?
N2 C32 1.59(3) . ?
C18 C21 1.50(3) . ?
C19 C25 1.31(3) . ?
C19 C20 1.44(3) . ?
C19 C24 1.45(3) . ?
C20 C21 1.35(2) . ?
C20 H20 0.9500 . ?
C21 C22 1.47(3) . ?
C22 C23 1.41(2) . ?
C22 H22 0.9500 . ?
C23 C24 1.33(3) . ?
C23 H23 0.9500 . ?
C25 C26 1.44(3) . ?
C25 C30 1.46(3) . ?
C26 C27 1.41(3) . ?
C26 H26 0.9500 . ?
C27 C28 1.47(3) . ?
C27 C31 1.49(3) . ?
C28 C29 1.37(3) . ?
C28 H28A 0.9900 . ?
C28 H28B 0.9900 . ?
C29 C30 1.33(3) . ?
C29 H29 0.9500 . ?
C32 C34 1.37(3) . ?
C32 C33 1.46(3) . ?
C32 H32 1.0000 . ?
C33 H33A 0.9800 . ?
C33 H33B 0.9800 . ?
C33 H33C 0.9800 . ?
C34 H34A 0.9800 . ?
C34 H34B 0.9800 . ?
C34 H34C 0.9800 . ?
